data_2225322
loop_
_publ_author_name
'Keng, Thy Chun'
'Lo, Kong Mun'
'Ng, Seik Weng'

_publ_section_title
<i>catena</i>-Poly[[tris(4-fluorobenzyl)tin(IV)]{\m-[(<i>N</i>,<i>N</i>-diisopropylcarbamothioyl)sulfanyl]acetato-\k^2^<i>O</i>:<i>O</i>'}]
_journal_coeditor_code LH2996
_journal_issue 3
_journal_name_full 'Acta Crystallographica Section E'
_journal_page_first m314
_journal_paper_doi 10.1107/S1600536810005933
_journal_volume 66
_journal_year 2010
_chemical_formula_iupac '[Sn (C7 H6 F)3 (C9 H16 N O2 S2)]'
_chemical_formula_moiety 'C30 H34 F3 N O2 S2 Sn'
_chemical_formula_sum 'C30 H34 F3 N O2 S2 Sn'
_chemical_formula_weight 680.39
_chemical_name_systematic
;
<i>catena</i>-Poly[[tris(4-fluorobenzyl)tin(IV)]{\m-[(<i>N</i>,<i>N</i>-
diisopropylcarbamothioyl)sulfanyl]acetato-\k^2^<i>O</i>:<i>O</i>'}]
;
_space_group_IT_number 14
_symmetry_cell_setting monoclinic
_symmetry_space_group_name_Hall '-P 2ybc'
_symmetry_space_group_name_H-M 'P 1 21/c 1'
_atom_sites_solution_hydrogens geom
_atom_sites_solution_primary direct
_atom_sites_solution_secondary difmap
_audit_creation_method SHELXL-97
_cell_angle_alpha 90.00
_cell_angle_beta 105.4270(10)
_cell_angle_gamma 90.00
_cell_formula_units_Z 4
_cell_length_a 11.2496(2)
_cell_length_b 25.7598(5)
_cell_length_c 11.4216(2)
_cell_measurement_reflns_used 5664
_cell_measurement_temperature 293(2)
_cell_measurement_theta_max 28.3
_cell_measurement_theta_min 2.4
_cell_volume 3190.58(10)
_computing_cell_refinement 'SAINT (Bruker, 2009)'
_computing_data_collection 'APEX2 (Bruker, 2009)'
_computing_data_reduction 'SAINT (Bruker, 2009)'
_computing_molecular_graphics 'X-SEED (Barbour, 2001)'
_computing_publication_material 'publCIF (Westrip, 2010)'
_computing_structure_refinement 'SHELXL97 (Sheldrick, 2008)'
_computing_structure_solution 'SHELXS97 (Sheldrick, 2008)'
_diffrn_ambient_temperature 293(2)
_diffrn_measured_fraction_theta_full 0.967
_diffrn_measured_fraction_theta_max 0.967
_diffrn_measurement_device_type 'Bruker SMART APEX diffractometer'
_diffrn_measurement_method '\w scans'
_diffrn_radiation_monochromator graphite
_diffrn_radiation_source 'fine-focus sealed tube'
_diffrn_radiation_type MoK\a
_diffrn_radiation_wavelength 0.71073
_diffrn_reflns_av_R_equivalents 0.0497
_diffrn_reflns_av_sigmaI/netI 0.0615
_diffrn_reflns_limit_h_max 14
_diffrn_reflns_limit_h_min -14
_diffrn_reflns_limit_k_max 33
_diffrn_reflns_limit_k_min -31
_diffrn_reflns_limit_l_max 14
_diffrn_reflns_limit_l_min -14
_diffrn_reflns_number 21159
_diffrn_reflns_theta_full 27.49
_diffrn_reflns_theta_max 27.49
_diffrn_reflns_theta_min 1.58
_diffrn_standards_decay_% 0
_diffrn_standards_interval_count 0
_diffrn_standards_interval_time 0
_diffrn_standards_number 0
_exptl_absorpt_coefficient_mu 0.975
_exptl_absorpt_correction_T_max 0.9088
_exptl_absorpt_correction_T_min 0.7585
_exptl_absorpt_correction_type multi-scan
_exptl_absorpt_process_details '(SADABS; Sheldrick, 1996)'
_exptl_crystal_colour Colorless
_exptl_crystal_density_diffrn 1.416
_exptl_crystal_density_method 'not measured'
_exptl_crystal_description Block
_exptl_crystal_F_000 1384
_exptl_crystal_size_max 0.30
_exptl_crystal_size_mid 0.20
_exptl_crystal_size_min 0.10
_refine_diff_density_max 1.265
_refine_diff_density_min -1.182
_refine_ls_extinction_method none
_refine_ls_goodness_of_fit_ref 1.085
_refine_ls_hydrogen_treatment constr
_refine_ls_matrix_type full
_refine_ls_number_parameters 352
_refine_ls_number_reflns 7090
_refine_ls_number_restraints 0
_refine_ls_restrained_S_all 1.085
_refine_ls_R_factor_all 0.0832
_refine_ls_R_factor_gt 0.0543
_refine_ls_shift/su_max 0.001
_refine_ls_shift/su_mean 0.001
_refine_ls_structure_factor_coef Fsqd
_refine_ls_weighting_details 'calc w=1/[\s^2^(Fo^2^)+(0.0769P)^2^+3.6716P] where P=(Fo^2^+2Fc^2^)/3'
_refine_ls_weighting_scheme calc
_refine_ls_wR_factor_gt 0.1453
_refine_ls_wR_factor_ref 0.1586
_reflns_number_gt 5217
_reflns_number_total 7090
_reflns_threshold_expression I>2\s(I)
_cod_data_source_file lh2996.cif
_cod_data_source_block I
_cod_depositor_comments
;
The following automatic conversions were performed:
'_symmetry_cell_setting' value 'Monoclinic' changed to 'monoclinic'
according to '/home/saulius/struct/CIF-dictionaries/cif_core.dic'
dictionary named 'cif_core.dic' version 2.4.1 from
2010-06-29.

'_exptl_absorpt_correction_type' value 'Multi-scan' changed
to 'multi-scan' according to
'/home/saulius/struct/CIF-dictionaries/cif_core.dic' dictionary named
'cif_core.dic' version 2.4.1 from 2010-06-29.

Automatic conversion script
Id: cif_fix_enum 1527 2010-12-29 10:47:43Z saulius 

The following automatic conversions were performed:

'_symmetry_cell_setting' value 'Monoclinic' changed to 'monoclinic'
according to /home/saulius/struct/CIF-dictionaries/cif_core.dic
dictionary named 'cif_core.dic' version 2.4.1 from
2010-06-29.

'_exptl_absorpt_correction_type' value 'Multi-scan'
changed to 'multi-scan' according to
/home/saulius/struct/CIF-dictionaries/cif_core.dic dictionary named
'cif_core.dic' version 2.4.1 from 2010-06-29.

Automatic conversion script
Id: cif_fix_values 1715 2011-07-08 13:25:40Z adriana 
;
_cod_original_sg_symbol_H-M 'P 21/c'
_cod_database_code 2225322
_cod_database_fobs_code 2225322

loop_
_symmetry_equiv_pos_as_xyz
'x, y, z'
'-x, y+1/2, -z+1/2'
'-x, -y, -z'
'x, -y-1/2, z-1/2'

loop_
_atom_site_type_symbol
_atom_site_label
_atom_site_fract_x
_atom_site_fract_y
_atom_site_fract_z
_atom_site_U_iso_or_equiv
_atom_site_adp_type
_atom_site_calc_flag
_atom_site_refinement_flags
_atom_site_occupancy
_atom_site_disorder_assembly
_atom_site_disorder_group
Sn Sn1 0.66161(3) 0.225810(13) 0.57255(3) 0.03172(13) Uani d . 1 . .
S S1 0.70901(16) 0.42111(6) 0.37053(14) 0.0515(4) Uani d . 1 . .
S S2 0.45463(17) 0.38461(7) 0.35217(17) 0.0594(4) Uani d . 1 . .
F F1 1.1949(5) 0.1403(3) 0.9730(5) 0.131(2) Uani d . 1 . .
F F2 1.0347(5) 0.05335(19) 0.3995(7) 0.123(2) Uani d . 1 . .
F F3 0.1222(4) 0.1519(2) 0.2507(4) 0.0944(15) Uani d . 1 . .
O O1 0.6613(4) 0.26909(14) 0.3765(3) 0.0399(9) Uani d . 1 . .
O O2 0.6790(3) 0.32296(14) 0.2303(3) 0.0395(8) Uani d . 1 . .
N N1 0.5111(5) 0.47966(18) 0.2933(4) 0.0499(12) Uani d . 1 . .
C C1 0.8474(5) 0.2552(2) 0.6297(5) 0.0398(12) Uani d . 1 . .
H H1A 0.8777 0.2587 0.5581 0.048 Uiso calc R 1 . .
H H1B 0.8444 0.2897 0.6626 0.048 Uiso calc R 1 . .
C C2 0.9392(5) 0.2243(2) 0.7210(5) 0.0379(12) Uani d . 1 . .
C C3 1.0029(6) 0.1843(3) 0.6852(6) 0.0578(17) Uani d . 1 . .
H H3 0.9881 0.1760 0.6033 0.069 Uiso calc R 1 . .
C C4 1.0897(7) 0.1561(3) 0.7722(9) 0.081(2) Uani d . 1 . .
H H4 1.1329 0.1291 0.7485 0.097 Uiso calc R 1 . .
C C5 1.1106(6) 0.1685(4) 0.8913(7) 0.075(2) Uani d . 1 . .
C C6 1.0492(6) 0.2071(3) 0.9296(6) 0.065(2) Uani d . 1 . .
H H6 1.0640 0.2148 1.0118 0.078 Uiso calc R 1 . .
C C7 0.9642(5) 0.2348(3) 0.8437(5) 0.0491(15) Uani d . 1 . .
H H7 0.9219 0.2617 0.8692 0.059 Uiso calc R 1 . .
C C8 0.6182(5) 0.1582(2) 0.4614(5) 0.0432(13) Uani d . 1 . .
H H8A 0.5695 0.1351 0.4969 0.052 Uiso calc R 1 . .
H H8B 0.5676 0.1685 0.3821 0.052 Uiso calc R 1 . .
C C9 0.7277(5) 0.1289(2) 0.4448(5) 0.0434(13) Uani d . 1 . .
C C10 0.7677(6) 0.1362(2) 0.3425(6) 0.0534(15) Uani d . 1 . .
H H10 0.7243 0.1586 0.2824 0.064 Uiso calc R 1 . .
C C11 0.8708(7) 0.1112(3) 0.3262(8) 0.070(2) Uani d . 1 . .
H H11 0.8977 0.1164 0.2568 0.084 Uiso calc R 1 . .
C C12 0.9309(7) 0.0787(3) 0.4153(10) 0.078(2) Uani d . 1 . .
C C13 0.8933(8) 0.0695(3) 0.5164(8) 0.077(2) Uani d . 1 . .
H H13 0.9357 0.0460 0.5743 0.093 Uiso calc R 1 . .
C C14 0.7925(7) 0.0953(3) 0.5329(6) 0.0645(19) Uani d . 1 . .
H H14 0.7676 0.0901 0.6034 0.077 Uiso calc R 1 . .
C C15 0.4941(5) 0.2654(2) 0.5752(5) 0.0413(13) Uani d . 1 . .
H H15A 0.4839 0.2659 0.6569 0.050 Uiso calc R 1 . .
H H15B 0.4962 0.3010 0.5478 0.050 Uiso calc R 1 . .
C C16 0.3905(5) 0.2365(2) 0.4919(5) 0.0384(13) Uani d . 1 . .
C C17 0.3326(6) 0.1950(3) 0.5316(5) 0.0514(15) Uani d . 1 . .
H H17 0.3547 0.1861 0.6134 0.062 Uiso calc R 1 . .
C C18 0.2426(6) 0.1667(3) 0.4506(7) 0.0626(18) Uani d . 1 . .
H H18 0.2041 0.1391 0.4779 0.075 Uiso calc R 1 . .
C C19 0.2107(6) 0.1796(3) 0.3309(6) 0.0590(17) Uani d . 1 . .
C C20 0.2654(6) 0.2200(3) 0.2879(6) 0.0579(18) Uani d . 1 . .
H H20 0.2435 0.2282 0.2057 0.070 Uiso calc R 1 . .
C C21 0.3534(5) 0.2481(3) 0.3690(5) 0.0484(14) Uani d . 1 . .
H H21 0.3898 0.2761 0.3404 0.058 Uiso calc R 1 . .
C C22 0.6819(5) 0.3121(2) 0.3390(5) 0.0356(12) Uani d . 1 . .
C C23 0.7238(6) 0.3564(2) 0.4291(5) 0.0434(13) Uani d . 1 . .
H H23A 0.8099 0.3507 0.4709 0.052 Uiso calc R 1 . .
H H23B 0.6776 0.3542 0.4895 0.052 Uiso calc R 1 . .
C C24 0.5468(6) 0.4321(2) 0.3331(5) 0.0438(13) Uani d . 1 . .
C C25 0.6014(7) 0.5209(2) 0.2852(6) 0.0654(19) Uani d . 1 . .
H H25 0.6822 0.5091 0.3340 0.078 Uiso calc R 1 . .
C C26 0.5775(10) 0.5729(3) 0.3367(7) 0.104(4) Uani d . 1 . .
H H26A 0.5754 0.5686 0.4196 0.157 Uiso calc R 1 . .
H H26B 0.4998 0.5864 0.2899 0.157 Uiso calc R 1 . .
H H26C 0.6422 0.5967 0.3332 0.157 Uiso calc R 1 . .
C C27 0.6113(10) 0.5271(3) 0.1567(7) 0.092(3) Uani d . 1 . .
H H27A 0.6293 0.4940 0.1264 0.138 Uiso calc R 1 . .
H H27B 0.6763 0.5511 0.1557 0.138 Uiso calc R 1 . .
H H27C 0.5348 0.5400 0.1062 0.138 Uiso calc R 1 . .
C C28 0.3806(7) 0.4941(3) 0.2433(6) 0.0628(18) Uani d . 1 . .
H H28 0.3811 0.5291 0.2098 0.075 Uiso calc R 1 . .
C C29 0.3171(9) 0.4989(4) 0.3436(8) 0.106(3) Uani d . 1 . .
H H29A 0.2324 0.5084 0.3096 0.159 Uiso calc R 1 . .
H H29B 0.3574 0.5251 0.4001 0.159 Uiso calc R 1 . .
H H29C 0.3210 0.4663 0.3850 0.159 Uiso calc R 1 . .
C C30 0.3161(7) 0.4601(3) 0.1383(7) 0.078(2) Uani d . 1 . .
H H30A 0.3625 0.4597 0.0788 0.117 Uiso calc R 1 . .
H H30B 0.2350 0.4736 0.1022 0.117 Uiso calc R 1 . .
H H30C 0.3098 0.4255 0.1668 0.117 Uiso calc R 1 . .

loop_
_atom_site_aniso_label
_atom_site_aniso_U_11
_atom_site_aniso_U_22
_atom_site_aniso_U_33
_atom_site_aniso_U_12
_atom_site_aniso_U_13
_atom_site_aniso_U_23
Sn1 0.0307(2) 0.0347(2) 0.02739(18) -0.00011(16) 0.00355(13) -0.00373(14)
S1 0.0613(10) 0.0373(8) 0.0522(9) 0.0002(7) 0.0088(7) -0.0025(7)
S2 0.0637(11) 0.0510(10) 0.0694(11) 0.0104(8) 0.0281(9) 0.0142(8)
F1 0.084(3) 0.184(6) 0.113(4) 0.071(4) 0.003(3) 0.070(4)
F2 0.085(3) 0.071(3) 0.226(7) 0.025(3) 0.063(4) -0.010(4)
F3 0.068(3) 0.118(4) 0.085(3) -0.044(3) 0.001(2) -0.019(3)
O1 0.048(2) 0.036(2) 0.0333(19) 0.0021(17) 0.0058(16) 0.0027(16)
O2 0.051(2) 0.039(2) 0.0285(18) 0.0038(18) 0.0116(16) -0.0028(15)
N1 0.072(4) 0.038(3) 0.037(2) 0.011(3) 0.010(2) 0.003(2)
C1 0.031(3) 0.050(3) 0.037(3) -0.006(3) 0.006(2) 0.004(2)
C2 0.027(3) 0.050(3) 0.034(3) -0.002(2) 0.004(2) 0.005(2)
C3 0.056(4) 0.063(4) 0.053(4) 0.008(3) 0.013(3) -0.009(3)
C4 0.064(5) 0.068(5) 0.105(7) 0.031(4) 0.012(4) 0.001(5)
C5 0.048(4) 0.102(6) 0.066(5) 0.022(4) -0.001(3) 0.034(4)
C6 0.046(4) 0.111(6) 0.035(3) 0.015(4) 0.005(3) 0.014(4)
C7 0.035(3) 0.073(4) 0.036(3) 0.006(3) 0.004(2) -0.006(3)
C8 0.043(3) 0.043(3) 0.043(3) -0.009(3) 0.009(2) -0.014(2)
C9 0.049(3) 0.033(3) 0.045(3) -0.007(3) 0.008(3) -0.011(2)
C10 0.060(4) 0.040(3) 0.063(4) 0.003(3) 0.021(3) 0.002(3)
C11 0.071(5) 0.050(4) 0.101(6) -0.001(4) 0.044(4) -0.003(4)
C12 0.051(4) 0.039(4) 0.143(8) 0.010(3) 0.021(5) -0.013(5)
C13 0.085(6) 0.041(4) 0.092(6) 0.020(4) 0.001(5) 0.001(4)
C14 0.087(5) 0.041(4) 0.062(4) 0.007(4) 0.013(4) -0.001(3)
C15 0.040(3) 0.047(3) 0.036(3) 0.006(3) 0.009(2) -0.002(2)
C16 0.030(3) 0.048(3) 0.037(3) 0.012(2) 0.009(2) 0.004(2)
C17 0.049(4) 0.064(4) 0.043(3) 0.003(3) 0.015(3) 0.010(3)
C18 0.053(4) 0.068(5) 0.069(5) -0.013(4) 0.019(3) 0.011(4)
C19 0.041(3) 0.070(5) 0.063(4) -0.011(3) 0.009(3) -0.007(4)
C20 0.040(3) 0.088(5) 0.039(3) -0.004(3) -0.003(3) 0.003(3)
C21 0.044(3) 0.060(4) 0.037(3) -0.008(3) 0.004(3) 0.007(3)
C22 0.032(3) 0.040(3) 0.032(3) 0.007(2) 0.003(2) 0.000(2)
C23 0.052(3) 0.041(3) 0.032(3) 0.007(3) 0.002(2) -0.002(2)
C24 0.065(4) 0.036(3) 0.032(3) 0.003(3) 0.016(3) -0.003(2)
C25 0.093(5) 0.037(4) 0.056(4) -0.002(4) 0.002(4) 0.004(3)
C26 0.179(10) 0.046(4) 0.062(5) 0.012(5) -0.013(6) -0.010(4)
C27 0.143(8) 0.066(5) 0.076(5) -0.024(5) 0.044(6) 0.006(4)
C28 0.079(5) 0.054(4) 0.054(4) 0.021(4) 0.015(3) 0.009(3)
C29 0.133(8) 0.113(8) 0.085(6) 0.074(7) 0.050(6) 0.019(5)
C30 0.073(5) 0.088(6) 0.066(5) 0.010(4) 0.004(4) 0.023(4)

loop_
_atom_type_symbol
_atom_type_description
_atom_type_scat_dispersion_real
_atom_type_scat_dispersion_imag
_atom_type_scat_source
C C 0.0033 0.0016 'International Tables Vol C Tables 4.2.6.8 and 6.1.1.4'
H H 0.0000 0.0000 'International Tables Vol C Tables 4.2.6.8 and 6.1.1.4'
N N 0.0061 0.0033 'International Tables Vol C Tables 4.2.6.8 and 6.1.1.4'
O O 0.0106 0.0060 'International Tables Vol C Tables 4.2.6.8 and 6.1.1.4'
F F 0.0171 0.0103 'International Tables Vol C Tables 4.2.6.8 and 6.1.1.4'
S S 0.1246 0.1234 'International Tables Vol C Tables 4.2.6.8 and 6.1.1.4'
Sn Sn -0.6537 1.4246 'International Tables Vol C Tables 4.2.6.8 and 6.1.1.4'

loop_
_geom_angle_atom_site_label_1
_geom_angle_atom_site_label_2
_geom_angle_atom_site_label_3
_geom_angle_site_symmetry_1
_geom_angle_site_symmetry_3
_geom_angle
_geom_angle_publ_flag
C8 Sn1 C15 . . 109.5(2) ?
C8 Sn1 C1 . . 121.1(2) ?
C15 Sn1 C1 . . 127.8(2) ?
C8 Sn1 O2 . 4_566 88.72(19) ?
C15 Sn1 O2 . 4_566 98.59(18) ?
C1 Sn1 O2 . 4_566 94.94(17) ?
C8 Sn1 O1 . . 83.41(18) ?
C15 Sn1 O1 . . 90.48(18) ?
C1 Sn1 O1 . . 83.39(17) ?
O2 Sn1 O1 4_566 . 169.58(13) ?
C24 S1 C23 . . 103.0(3) ?
C22 O1 Sn1 . . 139.2(3) ?
C22 O2 Sn1 . 4_565 131.5(3) ?
C24 N1 C28 . . 123.0(6) ?
C24 N1 C25 . . 121.9(6) ?
C28 N1 C25 . . 114.9(5) ?
C2 C1 Sn1 . . 117.4(4) ?
C2 C1 H1A . . 107.9 ?
Sn1 C1 H1A . . 107.9 ?
C2 C1 H1B . . 107.9 ?
Sn1 C1 H1B . . 107.9 ?
H1A C1 H1B . . 107.2 ?
C3 C2 C7 . . 117.8(5) ?
C3 C2 C1 . . 120.7(5) ?
C7 C2 C1 . . 121.5(5) ?
C2 C3 C4 . . 119.8(6) ?
C2 C3 H3 . . 120.1 ?
C4 C3 H3 . . 120.1 ?
C5 C4 C3 . . 119.6(7) ?
C5 C4 H4 . . 120.2 ?
C3 C4 H4 . . 120.2 ?
C4 C5 F1 . . 118.0(8) ?
C4 C5 C6 . . 122.1(6) ?
F1 C5 C6 . . 119.9(7) ?
C5 C6 C7 . . 118.1(6) ?
C5 C6 H6 . . 120.9 ?
C7 C6 H6 . . 120.9 ?
C6 C7 C2 . . 122.5(6) ?
C6 C7 H7 . . 118.8 ?
C2 C7 H7 . . 118.8 ?
C9 C8 Sn1 . . 114.9(4) ?
C9 C8 H8A . . 108.5 ?
Sn1 C8 H8A . . 108.5 ?
C9 C8 H8B . . 108.5 ?
Sn1 C8 H8B . . 108.5 ?
H8A C8 H8B . . 107.5 ?
C10 C9 C14 . . 118.6(6) ?
C10 C9 C8 . . 120.3(6) ?
C14 C9 C8 . . 121.1(6) ?
C9 C10 C11 . . 121.9(7) ?
C9 C10 H10 . . 119.1 ?
C11 C10 H10 . . 119.1 ?
C12 C11 C10 . . 117.2(7) ?
C12 C11 H11 . . 121.4 ?
C10 C11 H11 . . 121.4 ?
C11 C12 C13 . . 123.0(7) ?
C11 C12 F2 . . 117.5(9) ?
C13 C12 F2 . . 119.5(8) ?
C12 C13 C14 . . 119.4(7) ?
C12 C13 H13 . . 120.3 ?
C14 C13 H13 . . 120.3 ?
C13 C14 C9 . . 120.0(7) ?
C13 C14 H14 . . 120.0 ?
C9 C14 H14 . . 120.0 ?
C16 C15 Sn1 . . 107.0(3) ?
C16 C15 H15A . . 110.3 ?
Sn1 C15 H15A . . 110.3 ?
C16 C15 H15B . . 110.3 ?
Sn1 C15 H15B . . 110.3 ?
H15A C15 H15B . . 108.6 ?
C21 C16 C17 . . 117.0(5) ?
C21 C16 C15 . . 120.8(5) ?
C17 C16 C15 . . 122.1(5) ?
C18 C17 C16 . . 120.7(6) ?
C18 C17 H17 . . 119.6 ?
C16 C17 H17 . . 119.6 ?
C19 C18 C17 . . 119.7(6) ?
C19 C18 H18 . . 120.2 ?
C17 C18 H18 . . 120.2 ?
C18 C19 F3 . . 120.0(6) ?
C18 C19 C20 . . 121.6(6) ?
F3 C19 C20 . . 118.4(6) ?
C21 C20 C19 . . 118.3(6) ?
C21 C20 H20 . . 120.9 ?
C19 C20 H20 . . 120.9 ?
C20 C21 C16 . . 122.7(6) ?
C20 C21 H21 . . 118.6 ?
C16 C21 H21 . . 118.6 ?
O1 C22 O2 . . 125.6(5) ?
O1 C22 C23 . . 119.4(5) ?
O2 C22 C23 . . 114.8(5) ?
C22 C23 S1 . . 117.6(4) ?
C22 C23 H23A . . 107.9 ?
S1 C23 H23A . . 107.9 ?
C22 C23 H23B . . 107.9 ?
S1 C23 H23B . . 107.9 ?
H23A C23 H23B . . 107.2 ?
N1 C24 S2 . . 125.6(5) ?
N1 C24 S1 . . 115.1(5) ?
S2 C24 S1 . . 119.3(3) ?
N1 C25 C27 . . 111.3(6) ?
N1 C25 C26 . . 114.3(7) ?
C27 C25 C26 . . 110.5(6) ?
N1 C25 H25 . . 106.7 ?
C27 C25 H25 . . 106.7 ?
C26 C25 H25 . . 106.7 ?
C25 C26 H26A . . 109.5 ?
C25 C26 H26B . . 109.5 ?
H26A C26 H26B . . 109.5 ?
C25 C26 H26C . . 109.5 ?
H26A C26 H26C . . 109.5 ?
H26B C26 H26C . . 109.5 ?
C25 C27 H27A . . 109.5 ?
C25 C27 H27B . . 109.5 ?
H27A C27 H27B . . 109.5 ?
C25 C27 H27C . . 109.5 ?
H27A C27 H27C . . 109.5 ?
H27B C27 H27C . . 109.5 ?
N1 C28 C30 . . 112.4(6) ?
N1 C28 C29 . . 110.5(6) ?
C30 C28 C29 . . 115.4(8) ?
N1 C28 H28 . . 105.9 ?
C30 C28 H28 . . 105.9 ?
C29 C28 H28 . . 105.9 ?
C28 C29 H29A . . 109.5 ?
C28 C29 H29B . . 109.5 ?
H29A C29 H29B . . 109.5 ?
C28 C29 H29C . . 109.5 ?
H29A C29 H29C . . 109.5 ?
H29B C29 H29C . . 109.5 ?
C28 C30 H30A . . 109.5 ?
C28 C30 H30B . . 109.5 ?
H30A C30 H30B . . 109.5 ?
C28 C30 H30C . . 109.5 ?
H30A C30 H30C . . 109.5 ?
H30B C30 H30C . . 109.5 ?

loop_
_geom_bond_atom_site_label_1
_geom_bond_atom_site_label_2
_geom_bond_site_symmetry_2
_geom_bond_distance
_geom_bond_publ_flag
Sn1 C8 . 2.133(5) ?
Sn1 C15 . 2.151(5) ?
Sn1 C1 . 2.155(5) ?
Sn1 O2 4_566 2.162(3) ?
Sn1 O1 . 2.500(4) ?
S1 C24 . 1.782(6) ?
S1 C23 . 1.787(6) ?
S2 C24 . 1.655(6) ?
F1 C5 . 1.351(8) ?
F2 C12 . 1.391(8) ?
F3 C19 . 1.361(7) ?
O1 C22 . 1.232(6) ?
O2 C22 . 1.265(6) ?
O2 Sn1 4_565 2.162(3) ?
N1 C24 . 1.332(7) ?
N1 C28 . 1.474(8) ?
N1 C25 . 1.490(9) ?
C1 C2 . 1.488(7) ?
C1 H1A . 0.9700 ?
C1 H1B . 0.9700 ?
C2 C3 . 1.378(8) ?
C2 C7 . 1.382(8) ?
C3 C4 . 1.396(10) ?
C3 H3 . 0.9300 ?
C4 C5 . 1.356(11) ?
C4 H4 . 0.9300 ?
C5 C6 . 1.349(11) ?
C6 C7 . 1.373(9) ?
C6 H6 . 0.9300 ?
C7 H7 . 0.9300 ?
C8 C9 . 1.500(8) ?
C8 H8A . 0.9700 ?
C8 H8B . 0.9700 ?
C9 C10 . 1.372(8) ?
C9 C14 . 1.380(9) ?
C10 C11 . 1.382(9) ?
C10 H10 . 0.9300 ?
C11 C12 . 1.351(11) ?
C11 H11 . 0.9300 ?
C12 C13 . 1.352(12) ?
C13 C14 . 1.369(10) ?
C13 H13 . 0.9300 ?
C14 H14 . 0.9300 ?
C15 C16 . 1.493(8) ?
C15 H15A . 0.9700 ?
C15 H15B . 0.9700 ?
C16 C21 . 1.387(8) ?
C16 C17 . 1.389(8) ?
C17 C18 . 1.383(9) ?
C17 H17 . 0.9300 ?
C18 C19 . 1.359(9) ?
C18 H18 . 0.9300 ?
C19 C20 . 1.366(9) ?
C20 C21 . 1.368(8) ?
C20 H20 . 0.9300 ?
C21 H21 . 0.9300 ?
C22 C23 . 1.525(7) ?
C23 H23A . 0.9700 ?
C23 H23B . 0.9700 ?
C25 C27 . 1.510(10) ?
C25 C26 . 1.516(10) ?
C25 H25 . 0.9800 ?
C26 H26A . 0.9600 ?
C26 H26B . 0.9600 ?
C26 H26C . 0.9600 ?
C27 H27A . 0.9600 ?
C27 H27B . 0.9600 ?
C27 H27C . 0.9600 ?
C28 C30 . 1.506(10) ?
C28 C29 . 1.508(10) ?
C28 H28 . 0.9800 ?
C29 H29A . 0.9600 ?
C29 H29B . 0.9600 ?
C29 H29C . 0.9600 ?
C30 H30A . 0.9600 ?
C30 H30B . 0.9600 ?
C30 H30C . 0.9600 ?

loop_
_geom_torsion_atom_site_label_1
_geom_torsion_atom_site_label_2
_geom_torsion_atom_site_label_3
_geom_torsion_atom_site_label_4
_geom_torsion_site_symmetry_1
_geom_torsion_site_symmetry_2
_geom_torsion_site_symmetry_3
_geom_torsion_site_symmetry_4
_geom_torsion
_geom_torsion_publ_flag
C8 Sn1 O1 C22 . . . . -176.6(5) ?
C15 Sn1 O1 C22 . . . . 73.8(5) ?
C1 Sn1 O1 C22 . . . . -54.2(5) ?
O2 Sn1 O1 C22 4_566 . . . -135.5(7) ?
C8 Sn1 C1 C2 . . . . -70.7(5) ?
C15 Sn1 C1 C2 . . . . 125.7(4) ?
O2 Sn1 C1 C2 4_566 . . . 20.8(4) ?
O1 Sn1 C1 C2 . . . . -148.9(4) ?
Sn1 C1 C2 C3 . . . . 86.3(6) ?
Sn1 C1 C2 C7 . . . . -94.2(6) ?
C7 C2 C3 C4 . . . . -0.3(10) ?
C1 C2 C3 C4 . . . . 179.2(6) ?
C2 C3 C4 C5 . . . . 0.0(12) ?
C3 C4 C5 F1 . . . . 179.7(7) ?
C3 C4 C5 C6 . . . . 0.5(13) ?
C4 C5 C6 C7 . . . . -0.8(13) ?
F1 C5 C6 C7 . . . . -179.9(7) ?
C5 C6 C7 C2 . . . . 0.5(11) ?
C3 C2 C7 C6 . . . . 0.0(9) ?
C1 C2 C7 C6 . . . . -179.5(6) ?
C15 Sn1 C8 C9 . . . . 176.0(4) ?
C1 Sn1 C8 C9 . . . . 9.6(5) ?
O2 Sn1 C8 C9 4_566 . . . -85.4(4) ?
O1 Sn1 C8 C9 . . . . 87.8(4) ?
Sn1 C8 C9 C10 . . . . -97.9(6) ?
Sn1 C8 C9 C14 . . . . 80.2(6) ?
C14 C9 C10 C11 . . . . -0.4(10) ?
C8 C9 C10 C11 . . . . 177.7(6) ?
C9 C10 C11 C12 . . . . 0.3(11) ?
C10 C11 C12 C13 . . . . 1.0(12) ?
C10 C11 C12 F2 . . . . 180.0(6) ?
C11 C12 C13 C14 . . . . -2.2(13) ?
F2 C12 C13 C14 . . . . 178.8(7) ?
C12 C13 C14 C9 . . . . 2.1(12) ?
C10 C9 C14 C13 . . . . -0.8(10) ?
C8 C9 C14 C13 . . . . -178.9(6) ?
C8 Sn1 C15 C16 . . . . -3.1(4) ?
C1 Sn1 C15 C16 . . . . 162.0(3) ?
O2 Sn1 C15 C16 4_566 . . . -94.8(4) ?
O1 Sn1 C15 C16 . . . . 80.0(4) ?
Sn1 C15 C16 C21 . . . . -87.7(6) ?
Sn1 C15 C16 C17 . . . . 88.0(6) ?
C21 C16 C17 C18 . . . . 0.2(9) ?
C15 C16 C17 C18 . . . . -175.6(6) ?
C16 C17 C18 C19 . . . . 0.3(10) ?
C17 C18 C19 F3 . . . . -180.0(6) ?
C17 C18 C19 C20 . . . . -0.1(11) ?
C18 C19 C20 C21 . . . . -0.6(11) ?
F3 C19 C20 C21 . . . . 179.3(6) ?
C19 C20 C21 C16 . . . . 1.2(10) ?
C17 C16 C21 C20 . . . . -1.0(9) ?
C15 C16 C21 C20 . . . . 174.9(6) ?
Sn1 O1 C22 O2 . . . . 177.0(3) ?
Sn1 O1 C22 C23 . . . . 1.7(8) ?
Sn1 O2 C22 O1 4_565 . . . -8.5(8) ?
Sn1 O2 C22 C23 4_565 . . . 166.9(3) ?
O1 C22 C23 S1 . . . . -162.0(4) ?
O2 C22 C23 S1 . . . . 22.3(6) ?
C24 S1 C23 C22 . . . . 72.4(5) ?
C28 N1 C24 S2 . . . . -9.3(8) ?
C25 N1 C24 S2 . . . . 176.7(4) ?
C28 N1 C24 S1 . . . . 171.9(4) ?
C25 N1 C24 S1 . . . . -2.1(7) ?
C23 S1 C24 N1 . . . . 176.2(4) ?
C23 S1 C24 S2 . . . . -2.6(4) ?
C24 N1 C25 C27 . . . . 100.4(7) ?
C28 N1 C25 C27 . . . . -74.0(8) ?
C24 N1 C25 C26 . . . . -133.4(6) ?
C28 N1 C25 C26 . . . . 52.1(7) ?
C24 N1 C28 C30 . . . . -56.2(8) ?
C25 N1 C28 C30 . . . . 118.2(7) ?
C24 N1 C28 C29 . . . . 74.3(8) ?
C25 N1 C28 C29 . . . . -111.4(7) ?
